data_4067310
loop_
_publ_author_name
'Huang, Yinhua'
'Pullarkat, Sumod A.'
'Yuan, Mingjun'
'Ding, Yi'
'Li, Yongxin'
'Leung, Pak-Hing'

_publ_section_title
;
 Palladium Template Promoted Asymmetric Synthesis of 1,2-Diphosphines by
 Hydrophosphination of Functionalized Allenes
;
_journal_issue 3
_journal_name_full Organometallics
_journal_page_first 536
_journal_paper_doi 10.1021/om900829t
_journal_volume 29
_journal_year 2010
_chemical_absolute_configuration ad
_chemical_formula_moiety 'C45 H54 N O2 P2 Pd, C H2 Cl2, Cl O4'
_chemical_formula_sum 'C46 H56 Cl3 N O6 P2 Pd'
_chemical_formula_weight 993.61
_chemical_name_systematic
;

 ?

;
_space_group_IT_number 1
_symmetry_cell_setting triclinic
_symmetry_space_group_name_Hall 'P 1'
_symmetry_space_group_name_H-M 'P 1'
_atom_sites_solution_hydrogens geom
_atom_sites_solution_primary direct
_atom_sites_solution_secondary difmap
_audit_creation_method SHELXL-97
_cell_angle_alpha 87.085(2)
_cell_angle_beta 85.843(2)
_cell_angle_gamma 65.339(2)
_cell_formula_units_Z 2
_cell_length_a 9.4239(4)
_cell_length_b 10.8958(4)
_cell_length_c 24.5978(10)
_cell_measurement_reflns_used 6813
_cell_measurement_temperature 173(2)
_cell_measurement_theta_max 0.00
_cell_measurement_theta_min 0.00
_cell_volume 2288.73(16)
_computing_cell_refinement 'Bruker SMART'
_computing_data_collection 'Bruker SMART'
_computing_data_reduction 'Bruker SAINT'
_computing_molecular_graphics 'Bruker SHELXTL'
_computing_publication_material 'Bruker SHELXTL'
_computing_structure_refinement 'SHELXL-97 (Sheldrick, 1997)'
_computing_structure_solution 'SHELXS-97 (Sheldrick, 1990)'
_diffrn_ambient_temperature 173(2)
_diffrn_measured_fraction_theta_full 0.992
_diffrn_measured_fraction_theta_max 0.992
_diffrn_measurement_device_type 'CCD area detector'
_diffrn_measurement_method 'phi and omega scans'
_diffrn_radiation_monochromator graphite
_diffrn_radiation_source 'fine-focus sealed tube'
_diffrn_radiation_type MoK\a
_diffrn_radiation_wavelength 0.71073
_diffrn_reflns_av_R_equivalents 0.0424
_diffrn_reflns_av_sigmaI/netI 0.0716
_diffrn_reflns_limit_h_max 13
_diffrn_reflns_limit_h_min -13
_diffrn_reflns_limit_k_max 15
_diffrn_reflns_limit_k_min -15
_diffrn_reflns_limit_l_max 35
_diffrn_reflns_limit_l_min -34
_diffrn_reflns_number 51804
_diffrn_reflns_theta_full 30.73
_diffrn_reflns_theta_max 30.73
_diffrn_reflns_theta_min 0.83
_exptl_absorpt_coefficient_mu 0.698
_exptl_absorpt_correction_T_max 0.9462
_exptl_absorpt_correction_T_min 0.8178
_exptl_absorpt_correction_type multi-scan
_exptl_absorpt_process_details sadabs
_exptl_crystal_colour yellow
_exptl_crystal_density_diffrn 1.442
_exptl_crystal_density_method 'not measured'
_exptl_crystal_description plate
_exptl_crystal_F_000 1028
_exptl_crystal_size_max 0.30
_exptl_crystal_size_mid 0.26
_exptl_crystal_size_min 0.08
_refine_diff_density_max 2.333
_refine_diff_density_min -1.654
_refine_diff_density_rms 0.141
_refine_ls_abs_structure_details 'Flack H D (1983), Acta Cryst. A39, 876-881'
_refine_ls_abs_structure_Flack 0.05(2)
_refine_ls_extinction_method none
_refine_ls_goodness_of_fit_ref 1.052
_refine_ls_hydrogen_treatment constr
_refine_ls_matrix_type full
_refine_ls_number_parameters 1151
_refine_ls_number_reflns 24836
_refine_ls_number_restraints 304
_refine_ls_restrained_S_all 1.047
_refine_ls_R_factor_all 0.0743
_refine_ls_R_factor_gt 0.0634
_refine_ls_shift/su_max 0.001
_refine_ls_shift/su_mean 0.000
_refine_ls_structure_factor_coef Fsqd
_refine_ls_weighting_details 'calc w=1/[\s^2^(Fo^2^)+(0.0733P)^2^+6.4154P] where P=(Fo^2^+2Fc^2^)/3'
_refine_ls_weighting_scheme calc
_refine_ls_wR_factor_gt 0.1587
_refine_ls_wR_factor_ref 0.1671
_reflns_number_gt 21640
_reflns_number_total 24836
_reflns_threshold_expression >2sigma(I)
_cod_data_source_file om900829t_si_001.cif
_cod_data_source_block leung413
_cod_depositor_comments
;
The following automatic conversions were performed:

'_symmetry_cell_setting' value 'Triclinic' changed to 'triclinic'
according to /home/saulius/struct/CIF-dictionaries/cif_core.dic
dictionary named 'cif_core.dic' version 2.4.1 from 2010-06-29.

Automatic conversion script
Id: cif_fix_values 1715 2011-07-08 13:25:40Z adriana 
;
_cod_original_sg_symbol_H-M P1
_cod_database_code 4067310

loop_
_symmetry_equiv_pos_as_xyz
'x, y, z'

loop_
_atom_site_label
_atom_site_type_symbol
_atom_site_fract_x
_atom_site_fract_y
_atom_site_fract_z
_atom_site_U_iso_or_equiv
_atom_site_adp_type
_atom_site_occupancy
_atom_site_symmetry_multiplicity
_atom_site_calc_flag
_atom_site_refinement_flags
_atom_site_disorder_assembly
_atom_site_disorder_group
O3 O 0.3575(13) 0.8080(12) 0.4859(4) 0.033(2) Uani 0.62(2) 1 d PDU A 1
C76 C 0.4210(11) 0.8493(16) 0.4518(5) 0.0262(18) Uani 0.62(2) 1 d PDU A 1
O4 O 0.3456(11) 0.9192(11) 0.4079(5) 0.033(2) Uani 0.62(2) 1 d PDU A 1
C77 C 0.1882(14) 0.9296(15) 0.4056(6) 0.037(3) Uani 0.62(2) 1 d PDU A 1
H77A H 0.1209 0.9863 0.4356 0.045 Uiso 0.62(2) 1 calc PR A 1
H77B H 0.1884 0.8388 0.4101 0.045 Uiso 0.62(2) 1 calc PR A 1
C78 C 0.125(2) 0.991(3) 0.3521(8) 0.071(6) Uani 0.62(2) 1 d PDU A 1
H78A H 0.1730 1.0514 0.3385 0.106 Uiso 0.62(2) 1 calc PR A 1
H78B H 0.0111 1.0426 0.3569 0.106 Uiso 0.62(2) 1 calc PR A 1
H78C H 0.1479 0.9194 0.3259 0.106 Uiso 0.62(2) 1 calc PR A 1
O3A O 0.340(3) 0.859(2) 0.4791(10) 0.054(5) Uani 0.38(2) 1 d PDU A 2
C76A C 0.4194(14) 0.860(2) 0.4407(9) 0.0262(18) Uani 0.38(2) 1 d PD A 2
O4A O 0.379(2) 0.879(2) 0.3889(8) 0.042(4) Uani 0.38(2) 1 d PDU A 2
C77A C 0.222(2) 0.897(2) 0.3777(11) 0.050(5) Uani 0.38(2) 1 d PDU A 2
H77C H 0.1733 0.8704 0.4105 0.060 Uiso 0.38(2) 1 calc PR A 2
H77D H 0.2281 0.8374 0.3478 0.060 Uiso 0.38(2) 1 calc PR A 2
C78A C 0.123(3) 1.039(2) 0.3622(10) 0.040(6) Uani 0.38(2) 1 d PDU A 2
H78D H 0.1063 1.0972 0.3934 0.060 Uiso 0.38(2) 1 calc PR A 2
H78E H 0.0223 1.0464 0.3511 0.060 Uiso 0.38(2) 1 calc PR A 2
H78F H 0.1760 1.0685 0.3318 0.060 Uiso 0.38(2) 1 calc PR A 2
O1 O -0.2925(13) 0.1252(14) 0.2069(4) 0.046(2) Uani 0.710(14) 1 d PDU B 1
C30 C -0.201(2) 0.107(3) 0.2414(5) 0.034(2) Uani 0.710(14) 1 d PDU B 1
O2 O -0.2008(11) 0.0384(11) 0.2876(4) 0.046(2) Uani 0.710(14) 1 d PDU B 1
C31 C -0.3351(14) 0.0010(14) 0.3005(6) 0.056(3) Uani 0.710(14) 1 d PDU B 1
H31A H -0.3003 -0.0840 0.3225 0.068 Uiso 0.710(14) 1 calc PR B 1
H31B H -0.3744 -0.0138 0.2663 0.068 Uiso 0.710(14) 1 calc PR B 1
C32 C -0.4643(14) 0.1133(14) 0.3319(6) 0.064(4) Uani 0.710(14) 1 d PDU B 1
H32A H -0.4205 0.1387 0.3621 0.096 Uiso 0.710(14) 1 calc PR B 1
H32B H -0.5435 0.0820 0.3463 0.096 Uiso 0.710(14) 1 calc PR B 1
H32C H -0.5126 0.1918 0.3075 0.096 Uiso 0.710(14) 1 calc PR B 1
O1A O -0.282(4) 0.151(4) 0.1921(10) 0.046(2) Uani 0.290(14) 1 d PD B 2
C30A C -0.206(6) 0.118(9) 0.2316(12) 0.034(2) Uani 0.290(14) 1 d PD B 2
O2A O -0.252(2) 0.110(3) 0.2836(8) 0.048(4) Uani 0.290(14) 1 d PDU B 2
C31A C -0.396(4) 0.081(4) 0.2871(14) 0.063(6) Uani 0.290(14) 1 d PDU B 2
H31C H -0.4912 0.1649 0.2938 0.076 Uiso 0.290(14) 1 calc PR B 2
H31D H -0.4054 0.0423 0.2526 0.076 Uiso 0.290(14) 1 calc PR B 2
C32A C -0.379(5) -0.019(5) 0.3335(18) 0.087(9) Uani 0.290(14) 1 d PDU B 2
H32D H -0.2683 -0.0807 0.3357 0.131 Uiso 0.290(14) 1 calc PR B 2
H32E H -0.4396 -0.0706 0.3273 0.131 Uiso 0.290(14) 1 calc PR B 2
H32F H -0.4171 0.0297 0.3677 0.131 Uiso 0.290(14) 1 calc PR B 2
Pd1 Pd 0.14083(4) 0.24233(3) 0.067092(17) 0.02109(10) Uani 1 1 d . B .
Pd2 Pd 0.83321(3) 0.74460(3) 0.611457(16) 0.01856(9) Uani 1 1 d . A .
C1 C 0.3489(6) 0.0922(5) 0.0340(2) 0.0179(9) Uani 1 1 d . . .
C2 C 0.4973(7) 0.0371(6) 0.0528(2) 0.0232(10) Uani 1 1 d . . .
C3 C 0.5461(6) 0.0685(7) 0.1062(3) 0.0315(13) Uani 1 1 d . . .
H3A H 0.4646 0.1526 0.1206 0.047 Uiso 1 1 calc R . .
H3B H 0.6444 0.0788 0.0998 0.047 Uiso 1 1 calc R . .
H3C H 0.5606 -0.0056 0.1326 0.047 Uiso 1 1 calc R . .
C4 C 0.6198(7) -0.0498(6) 0.0196(3) 0.0300(12) Uani 1 1 d . . .
H4 H 0.7209 -0.0930 0.0335 0.036 Uiso 1 1 calc R . .
C5 C 0.5990(7) -0.0751(7) -0.0329(3) 0.0344(13) Uani 1 1 d . . .
H5 H 0.6861 -0.1328 -0.0549 0.041 Uiso 1 1 calc R . .
C6 C 0.4544(8) -0.0182(7) -0.0535(3) 0.0314(12) Uani 1 1 d . . .
C7 C 0.4388(10) -0.0370(9) -0.1133(3) 0.0468(18) Uani 1 1 d . . .
H7A H 0.5412 -0.0959 -0.1298 0.070 Uiso 1 1 calc R . .
H7B H 0.4001 0.0510 -0.1324 0.070 Uiso 1 1 calc R . .
H7C H 0.3651 -0.0783 -0.1163 0.070 Uiso 1 1 calc R . .
C8 C 0.3253(7) 0.0652(5) -0.0199(2) 0.0227(10) Uani 1 1 d . . .
C9 C 0.1648(7) 0.1383(6) -0.0409(2) 0.0251(11) Uani 1 1 d . . .
H9 H 0.1800 0.1468 -0.0813 0.030 Uiso 1 1 calc R . .
C10 C 0.0516(8) 0.0647(7) -0.0308(2) 0.0303(12) Uani 1 1 d . . .
C11 C 0.1470(10) -0.0857(8) -0.0361(4) 0.0487(19) Uani 1 1 d . . .
H11A H 0.0768 -0.1307 -0.0382 0.073 Uiso 1 1 calc R . .
H11B H 0.2104 -0.1210 -0.0044 0.073 Uiso 1 1 calc R . .
H11C H 0.2159 -0.1028 -0.0694 0.073 Uiso 1 1 calc R . .
C12 C -0.0676(10) 0.1043(10) -0.0742(3) 0.052(2) Uani 1 1 d . . .
H12A H -0.0142 0.0975 -0.1104 0.078 Uiso 1 1 calc R . .
H12B H -0.1447 0.1974 -0.0687 0.078 Uiso 1 1 calc R . .
H12C H -0.1206 0.0435 -0.0715 0.078 Uiso 1 1 calc R . .
C13 C -0.0346(8) 0.0855(7) 0.0255(3) 0.0331(13) Uani 1 1 d . . .
H13A H -0.1087 0.0434 0.0271 0.050 Uiso 1 1 calc R . .
H13B H -0.0916 0.1824 0.0320 0.050 Uiso 1 1 calc R . .
H13C H 0.0411 0.0439 0.0536 0.050 Uiso 1 1 calc R . .
C14 C -0.0502(8) 0.3720(7) -0.0369(3) 0.0318(13) Uani 1 1 d . . .
H14A H -0.0769 0.4652 -0.0268 0.048 Uiso 1 1 calc R . .
H14B H -0.1272 0.3418 -0.0193 0.048 Uiso 1 1 calc R . .
H14C H -0.0507 0.3676 -0.0765 0.048 Uiso 1 1 calc R . .
C15 C 0.2149(8) 0.3402(7) -0.0431(3) 0.0309(13) Uani 1 1 d . . .
H15A H 0.2132 0.3412 -0.0829 0.046 Uiso 1 1 calc R . .
H15B H 0.3214 0.2851 -0.0321 0.046 Uiso 1 1 calc R . .
H15C H 0.1810 0.4327 -0.0307 0.046 Uiso 1 1 calc R . .
C16 C 0.2871(6) -0.0004(5) 0.1755(2) 0.0225(10) Uani 1 1 d . B .
C17 C 0.3004(9) -0.1005(7) 0.1414(3) 0.0281(14) Uani 1 1 d . . .
H17 H 0.2524 -0.0779 0.1075 0.034 Uiso 1 1 calc R . .
C18 C 0.3850(9) -0.2369(7) 0.1565(3) 0.0336(15) Uani 1 1 d . . .
H18 H 0.3962 -0.3065 0.1326 0.040 Uiso 1 1 calc R . .
C19 C 0.4513(7) -0.2688(6) 0.2061(3) 0.0342(14) Uani 1 1 d . . .
H19 H 0.5045 -0.3608 0.2171 0.041 Uiso 1 1 calc R . .
C20 C 0.4410(7) -0.1675(6) 0.2402(3) 0.0299(12) Uani 1 1 d . . .
H20 H 0.4911 -0.1899 0.2737 0.036 Uiso 1 1 calc R . .
C21 C 0.3580(7) -0.0348(6) 0.2252(2) 0.0284(11) Uani 1 1 d . . .
H21 H 0.3488 0.0346 0.2489 0.034 Uiso 1 1 calc R . .
C22 C 0.2137(7) 0.2856(5) 0.1973(2) 0.0230(10) Uani 1 1 d . B .
C23 C 0.2844(9) 0.3649(8) 0.1718(3) 0.0303(15) Uani 1 1 d . . .
H23 H 0.3087 0.3589 0.1336 0.036 Uiso 1 1 calc R . .
C24 C 0.3188(10) 0.4507(7) 0.2009(3) 0.0424(16) Uani 1 1 d . . .
H24 H 0.3678 0.5032 0.1830 0.051 Uiso 1 1 calc R . .
C25 C 0.2832(11) 0.4619(8) 0.2562(3) 0.0490(19) Uani 1 1 d . . .
H25 H 0.3097 0.5208 0.2763 0.059 Uiso 1 1 calc R . .
C26 C 0.2096(11) 0.3886(9) 0.2824(3) 0.0471(19) Uani 1 1 d . . .
H26 H 0.1814 0.3990 0.3203 0.057 Uiso 1 1 calc R . .
C27 C 0.1767(8) 0.2983(7) 0.2528(3) 0.0338(13) Uani 1 1 d . . .
H27 H 0.1285 0.2453 0.2709 0.041 Uiso 1 1 calc R . .
C28 C -0.0337(7) 0.1975(6) 0.1786(2) 0.0248(10) Uani 1 1 d . B .
H28 H -0.0669 0.1512 0.1513 0.030 Uiso 1 1 calc R . .
C29 C -0.0565(7) 0.1376(6) 0.2342(2) 0.0279(11) Uani 1 1 d D . .
H29C H 0.0329 0.0501 0.2410 0.033 Uiso 0.290(14) 1 calc PR B 2
H29D H -0.0666 0.1999 0.2637 0.033 Uiso 0.290(14) 1 calc PR B 2
H29A H -0.0670 0.2033 0.2623 0.033 Uiso 0.710(14) 1 d PR B 1
H29B H 0.0396 0.0553 0.2409 0.033 Uiso 0.710(14) 1 d PR B 1
C33 C -0.1403(8) 0.3488(7) 0.1729(3) 0.0296(14) Uani 1 1 d . . .
H33A H -0.1249 0.3982 0.2030 0.036 Uiso 1 1 calc R B .
H33B H -0.2511 0.3622 0.1751 0.036 Uiso 1 1 calc R . .
C34 C -0.0707(7) 0.5689(6) 0.1207(3) 0.0309(12) Uani 1 1 d . . .
C35 C 0.0224(10) 0.6082(7) 0.0857(3) 0.0434(16) Uani 1 1 d . B .
H35 H 0.0734 0.5549 0.0549 0.052 Uiso 1 1 calc R . .
C36 C 0.0448(10) 0.7247(7) 0.0940(4) 0.0469(18) Uani 1 1 d . . .
H36 H 0.1098 0.7510 0.0692 0.056 Uiso 1 1 calc R B .
C37 C -0.0299(10) 0.8004(7) 0.1390(4) 0.053(2) Uani 1 1 d . B .
H37 H -0.0194 0.8818 0.1447 0.064 Uiso 1 1 calc R . .
C38 C -0.1179(11) 0.7603(10) 0.1751(5) 0.062(3) Uani 1 1 d . . .
H38 H -0.1640 0.8115 0.2068 0.074 Uiso 1 1 calc R B .
C39 C -0.1425(9) 0.6452(8) 0.1667(4) 0.0491(19) Uani 1 1 d . B .
H39 H -0.2069 0.6193 0.1919 0.059 Uiso 1 1 calc R . .
C40 C -0.2803(7) 0.4752(6) 0.0741(2) 0.0289(11) Uani 1 1 d . . .
C41 C -0.3606(8) 0.3937(6) 0.0749(3) 0.0323(12) Uani 1 1 d . B .
H41 H -0.3248 0.3118 0.0959 0.039 Uiso 1 1 calc R . .
C42 C -0.4937(8) 0.4307(8) 0.0452(3) 0.0407(15) Uani 1 1 d . . .
H42 H -0.5461 0.3728 0.0450 0.049 Uiso 1 1 calc R B .
C43 C -0.5489(8) 0.5517(9) 0.0162(3) 0.0461(17) Uani 1 1 d . B .
H43 H -0.6409 0.5783 -0.0034 0.055 Uiso 1 1 calc R . .
C44 C -0.4679(9) 0.6366(8) 0.0155(3) 0.0457(17) Uani 1 1 d . . .
H44 H -0.5047 0.7193 -0.0049 0.055 Uiso 1 1 calc R B .
C45 C -0.3354(7) 0.5981(6) 0.0447(3) 0.0328(13) Uani 1 1 d . B .
H45 H -0.2817 0.6550 0.0449 0.039 Uiso 1 1 calc R . .
C46 C 0.8722(6) 0.8990(5) 0.6449(2) 0.0209(10) Uani 1 1 d . . .
C47 C 0.9790(6) 0.9537(5) 0.6264(3) 0.0252(11) Uani 1 1 d . . .
C48 C 1.0759(8) 0.9206(7) 0.5739(3) 0.0341(13) Uani 1 1 d . . .
H48A H 1.0460 0.8621 0.5527 0.051 Uiso 1 1 calc R . .
H48B H 1.1867 0.8737 0.5815 0.051 Uiso 1 1 calc R . .
H48C H 1.0585 1.0041 0.5530 0.051 Uiso 1 1 calc R . .
C49 C 1.0014(7) 1.0426(6) 0.6602(3) 0.0303(12) Uani 1 1 d . . .
H49 H 1.0671 1.0856 0.6472 0.036 Uiso 1 1 calc R . .
C50 C 0.9313(8) 1.0690(6) 0.7112(3) 0.0337(13) Uani 1 1 d . . .
H50 H 0.9510 1.1286 0.7333 0.040 Uiso 1 1 calc R . .
C51 C 0.8322(8) 1.0113(6) 0.7318(3) 0.0296(12) Uani 1 1 d . . .
C52 C 0.7700(12) 1.0341(9) 0.7912(3) 0.0503(19) Uani 1 1 d . . .
H52A H 0.8318 1.0691 0.8107 0.075 Uiso 1 1 calc R . .
H52B H 0.7779 0.9484 0.8082 0.075 Uiso 1 1 calc R . .
H52C H 0.6603 1.0996 0.7927 0.075 Uiso 1 1 calc R . .
C53 C 0.7996(6) 0.9283(5) 0.6979(2) 0.0215(10) Uani 1 1 d . . .
C54 C 0.7074(7) 0.8477(5) 0.7184(2) 0.0239(10) Uani 1 1 d . . .
H54 H 0.7131 0.8407 0.7590 0.029 Uiso 1 1 calc R . .
C55 C 0.5262(7) 0.9138(6) 0.7068(2) 0.0256(11) Uani 1 1 d . . .
C56 C 0.4654(8) 1.0670(7) 0.7149(3) 0.0407(16) Uani 1 1 d . . .
H56A H 0.5124 1.1061 0.6861 0.061 Uiso 1 1 calc R . .
H56B H 0.4938 1.0832 0.7505 0.061 Uiso 1 1 calc R . .
H56C H 0.3514 1.1092 0.7132 0.061 Uiso 1 1 calc R . .
C57 C 0.4300(9) 0.8629(8) 0.7471(3) 0.0381(14) Uani 1 1 d . . .
H57A H 0.3207 0.9291 0.7488 0.057 Uiso 1 1 calc R . .
H57B H 0.4717 0.8505 0.7833 0.057 Uiso 1 1 calc R . .
H57C H 0.4362 0.7765 0.7349 0.057 Uiso 1 1 calc R . .
C58 C 0.4878(7) 0.8966(6) 0.6490(2) 0.0273(11) Uani 1 1 d . . .
H58A H 0.3743 0.9293 0.6471 0.041 Uiso 1 1 calc R . .
H58B H 0.5383 0.8008 0.6397 0.041 Uiso 1 1 calc R . .
H58C H 0.5262 0.9486 0.6230 0.041 Uiso 1 1 calc R . .
C59 C 0.7374(8) 0.6107(6) 0.7151(3) 0.0268(12) Uani 1 1 d . . .
H59A H 0.8082 0.5198 0.7032 0.040 Uiso 1 1 calc R . .
H59B H 0.6363 0.6378 0.6989 0.040 Uiso 1 1 calc R . .
H59C H 0.7223 0.6105 0.7549 0.040 Uiso 1 1 calc R . .
C60 C 0.9590(8) 0.6530(6) 0.7220(3) 0.0295(12) Uani 1 1 d . . .
H60A H 0.9433 0.6509 0.7618 0.044 Uiso 1 1 calc R . .
H60B H 1.0129 0.7111 0.7113 0.044 Uiso 1 1 calc R . .
H60C H 1.0225 0.5613 0.7093 0.044 Uiso 1 1 calc R . .
C61 C 0.6493(6) 0.5044(5) 0.6059(2) 0.0232(10) Uani 1 1 d . . .
C62 C 0.7009(8) 0.3880(6) 0.6393(3) 0.0313(12) Uani 1 1 d . . .
H62 H 0.8095 0.3325 0.6412 0.038 Uiso 1 1 calc R . .
C63 C 0.5913(8) 0.3544(6) 0.6697(3) 0.0360(14) Uani 1 1 d . . .
H63 H 0.6266 0.2763 0.6929 0.043 Uiso 1 1 calc R . .
C64 C 0.4340(8) 0.4308(8) 0.6672(3) 0.0391(15) Uani 1 1 d . . .
H64 H 0.3610 0.4058 0.6880 0.047 Uiso 1 1 calc R . .
C65 C 0.3837(8) 0.5443(7) 0.6339(3) 0.0376(14) Uani 1 1 d . . .
H65 H 0.2745 0.5970 0.6319 0.045 Uiso 1 1 calc R . .
C66 C 0.4881(7) 0.5851(6) 0.6028(3) 0.0273(11) Uani 1 1 d . . .
H66 H 0.4511 0.6646 0.5804 0.033 Uiso 1 1 calc R . .
C67 C 0.9672(7) 0.4144(6) 0.5593(3) 0.0257(11) Uani 1 1 d . . .
C68 C 0.9922(9) 0.3385(7) 0.5122(3) 0.0437(17) Uani 1 1 d . . .
H68 H 0.9137 0.3625 0.4866 0.052 Uiso 1 1 calc R . .
C69 C 1.1371(10) 0.2255(10) 0.5038(4) 0.056(3) Uani 1 1 d . . .
H69 H 1.1560 0.1740 0.4720 0.067 Uiso 1 1 calc R . .
C70 C 1.2477(8) 0.1900(7) 0.5398(4) 0.0477(19) Uani 1 1 d . . .
H70 H 1.3443 0.1141 0.5332 0.057 Uiso 1 1 calc R . .
C71 C 1.2223(8) 0.2624(7) 0.5860(3) 0.0426(16) Uani 1 1 d . . .
H71 H 1.3014 0.2353 0.6115 0.051 Uiso 1 1 calc R . .
C72 C 1.0842(8) 0.3739(6) 0.5963(3) 0.0343(13) Uani 1 1 d . . .
H72 H 1.0689 0.4232 0.6286 0.041 Uiso 1 1 calc R . .
C73 C 0.7090(8) 0.6303(6) 0.5062(3) 0.0247(12) Uani 1 1 d . . .
H73A H 0.7900 0.5876 0.4768 0.030 Uiso 1 1 calc R . .
H73B H 0.6199 0.6069 0.5013 0.030 Uiso 1 1 calc R . .
C74 C 0.6539(6) 0.7834(5) 0.5022(2) 0.0213(9) Uani 1 1 d . A .
H74 H 0.5677 0.8222 0.5310 0.026 Uiso 1 1 calc R . .
C75 C 0.5845(7) 0.8425(6) 0.4479(2) 0.0271(11) Uani 1 1 d D . .
H75C H 0.5879 0.9319 0.4423 0.032 Uiso 0.38(2) 1 calc PR A 2
H75D H 0.6530 0.7836 0.4186 0.032 Uiso 0.38(2) 1 calc PR A 2
H75A H 0.5847 0.9328 0.4413 0.032 Uiso 0.62(2) 1 d PR A 1
H75B H 0.6468 0.7833 0.4177 0.032 Uiso 0.62(2) 1 d PR A 1
C79 C 0.7647(6) 0.9943(5) 0.5047(2) 0.0193(9) Uani 1 1 d . A .
C80 C 0.6717(8) 1.0945(7) 0.5417(3) 0.0264(13) Uani 1 1 d . . .
H80 H 0.6422 1.0691 0.5768 0.032 Uiso 1 1 calc R . .
C81 C 0.6226(8) 1.2304(7) 0.5274(3) 0.0314(14) Uani 1 1 d . . .
H81 H 0.5604 1.2971 0.5528 0.038 Uiso 1 1 calc R . .
C82 C 0.6624(8) 1.2693(6) 0.4772(3) 0.0327(13) Uani 1 1 d . . .
H82 H 0.6272 1.3626 0.4677 0.039 Uiso 1 1 calc R . .
C83 C 0.7552(7) 1.1717(6) 0.4397(3) 0.0328(13) Uani 1 1 d . . .
H83 H 0.7829 1.1988 0.4047 0.039 Uiso 1 1 calc R . .
C84 C 0.8070(7) 1.0356(6) 0.4533(2) 0.0276(11) Uani 1 1 d . . .
H84 H 0.8713 0.9698 0.4278 0.033 Uiso 1 1 calc R . .
C85 C 0.9880(6) 0.7140(5) 0.4787(2) 0.0232(10) Uani 1 1 d . A .
C86 C 0.9809(8) 0.7076(6) 0.4225(3) 0.0335(13) Uani 1 1 d . . .
H86 H 0.8875 0.7631 0.4053 0.040 Uiso 1 1 calc R . .
C87 C 1.1101(9) 0.6199(8) 0.3915(3) 0.0428(16) Uani 1 1 d . . .
H87 H 1.1037 0.6147 0.3534 0.051 Uiso 1 1 calc R . .
C88 C 1.2452(9) 0.5420(8) 0.4155(4) 0.050(2) Uani 1 1 d . . .
H88 H 1.3345 0.4861 0.3939 0.060 Uiso 1 1 calc R . .
C89 C 1.2526(9) 0.5440(8) 0.4703(4) 0.0497(19) Uani 1 1 d . . .
H89 H 1.3464 0.4879 0.4871 0.060 Uiso 1 1 calc R . .
C90 C 1.1216(9) 0.6288(7) 0.5023(3) 0.0332(16) Uani 1 1 d . . .
H90 H 1.1263 0.6268 0.5408 0.040 Uiso 1 1 calc R . .
C91 C 0.1507(14) 0.6393(13) 0.8587(5) 0.079(3) Uani 1 1 d . . .
H91A H 0.2349 0.6083 0.8847 0.094 Uiso 1 1 calc R . .
H91B H 0.1636 0.5604 0.8374 0.094 Uiso 1 1 calc R . .
C92 C 0.595(3) 0.448(2) 0.8375(9) 0.160(9) Uani 1 1 d U . .
H92A H 0.5254 0.4840 0.8068 0.192 Uiso 1 1 calc R . .
H92B H 0.7021 0.3952 0.8221 0.192 Uiso 1 1 calc R . .
Cl1 Cl 0.1004(2) 0.30879(15) 0.79023(6) 0.0351(3) Uani 1 1 d . . .
Cl2 Cl 0.7321(3) 0.5054(2) 0.33836(8) 0.0507(4) Uani 1 1 d . . .
Cl3 Cl -0.0289(5) 0.6940(4) 0.8959(2) 0.1142(14) Uani 1 1 d . . .
Cl4 Cl 0.1741(6) 0.7517(6) 0.81710(18) 0.1212(15) Uani 1 1 d . . .
Cl5 Cl 0.5364(6) 0.3454(6) 0.8761(4) 0.189(3) Uani 1 1 d . . .
Cl6 Cl 0.5927(8) 0.5806(7) 0.8731(2) 0.153(2) Uani 1 1 d . . .
N1 N 0.1085(6) 0.2826(5) -0.0186(2) 0.0212(9) Uani 1 1 d . . .
N2 N 0.8056(6) 0.7069(5) 0.6973(2) 0.0236(10) Uani 1 1 d . . .
O5 O 0.1310(10) 0.1761(6) 0.8108(3) 0.070(2) Uani 1 1 d . . .
O6 O 0.2276(12) 0.3385(12) 0.7981(5) 0.112(4) Uani 1 1 d . . .
O7 O -0.0308(9) 0.4083(7) 0.8177(3) 0.076(2) Uani 1 1 d . . .
O8 O 0.0801(8) 0.3131(5) 0.7335(2) 0.0499(14) Uani 1 1 d . . .
O9 O 0.6373(17) 0.5348(13) 0.3827(4) 0.131(4) Uani 1 1 d . . .
O10 O 0.8657(13) 0.3931(13) 0.3520(7) 0.163(7) Uani 1 1 d . . .
O11 O 0.681(3) 0.4783(16) 0.2949(5) 0.194(8) Uani 1 1 d . . .
O12 O 0.7646(14) 0.6223(11) 0.3248(6) 0.132(4) Uani 1 1 d . . .
P1 P 0.16988(19) 0.17419(16) 0.15557(6) 0.0196(3) Uani 1 1 d . . .
P2 P -0.09447(18) 0.41629(14) 0.10683(6) 0.0251(3) Uani 1 1 d . B .
P3 P 0.78950(16) 0.56482(13) 0.57263(6) 0.0203(2) Uani 1 1 d . . .
P4 P 0.82147(18) 0.81622(15) 0.52312(6) 0.0175(3) Uani 1 1 d . . .

loop_
_atom_site_aniso_label
_atom_site_aniso_U_11
_atom_site_aniso_U_22
_atom_site_aniso_U_33
_atom_site_aniso_U_23
_atom_site_aniso_U_13
_atom_site_aniso_U_12
O3 0.021(4) 0.031(5) 0.049(5) 0.013(4) -0.004(3) -0.016(4)
C76 0.022(3) 0.035(4) 0.025(5) 0.008(4) -0.010(3) -0.015(3)
O4 0.024(4) 0.048(5) 0.028(5) 0.006(4) -0.008(3) -0.016(4)
C77 0.026(5) 0.051(6) 0.036(6) 0.013(5) -0.009(4) -0.016(5)
C78 0.038(7) 0.117(15) 0.061(12) 0.008(10) -0.005(7) -0.036(10)
O3A 0.043(10) 0.043(11) 0.084(13) 0.004(10) 0.008(9) -0.027(10)
C76A 0.022(3) 0.035(4) 0.025(5) 0.008(4) -0.010(3) -0.015(3)
O4A 0.033(7) 0.058(8) 0.038(8) 0.013(6) -0.014(6) -0.023(6)
C77A 0.036(8) 0.072(9) 0.032(8) 0.013(8) -0.014(7) -0.012(7)
C78A 0.028(8) 0.076(14) 0.015(8) 0.006(9) -0.010(6) -0.021(10)
O1 0.042(4) 0.083(7) 0.034(5) 0.008(4) -0.007(4) -0.047(4)
C30 0.029(3) 0.047(6) 0.035(5) -0.001(6) -0.007(4) -0.022(4)
O2 0.039(4) 0.059(5) 0.051(5) 0.016(4) -0.001(4) -0.034(4)
C31 0.042(6) 0.077(7) 0.059(6) 0.015(6) -0.005(5) -0.035(5)
C32 0.043(6) 0.080(9) 0.076(9) 0.020(7) -0.019(6) -0.033(6)
O1A 0.042(4) 0.083(7) 0.034(5) 0.008(4) -0.007(4) -0.047(4)
C30A 0.029(3) 0.047(6) 0.035(5) -0.001(6) -0.007(4) -0.022(4)
O2A 0.032(7) 0.054(8) 0.051(8) 0.040(7) -0.009(6) -0.015(7)
C31A 0.042(11) 0.078(12) 0.071(12) 0.019(11) -0.011(10) -0.028(10)
C32A 0.076(17) 0.090(17) 0.103(18) 0.030(16) -0.007(16) -0.044(14)
Pd1 0.0221(2) 0.0181(2) 0.0198(2) 0.00020(15) -0.00409(15) -0.00474(16)
Pd2 0.01870(19) 0.01434(18) 0.0227(2) -0.00038(15) -0.00237(14) -0.00677(15)
C1 0.017(2) 0.015(2) 0.026(2) 0.0032(17) -0.0053(17) -0.0106(18)
C2 0.025(3) 0.021(2) 0.027(3) 0.000(2) -0.007(2) -0.012(2)
C3 0.015(2) 0.050(4) 0.036(3) -0.001(3) -0.010(2) -0.019(3)
C4 0.020(3) 0.030(3) 0.039(3) 0.003(2) -0.001(2) -0.009(2)
C5 0.021(3) 0.030(3) 0.039(3) -0.005(2) 0.002(2) 0.002(2)
C6 0.026(3) 0.035(3) 0.028(3) -0.007(2) 0.002(2) -0.008(3)
C7 0.051(4) 0.059(5) 0.027(3) -0.018(3) 0.009(3) -0.020(4)
C8 0.024(3) 0.019(2) 0.021(2) -0.0003(19) -0.0007(19) -0.005(2)
C9 0.024(3) 0.029(3) 0.019(2) -0.002(2) -0.0041(19) -0.007(2)
C10 0.032(3) 0.038(3) 0.028(3) 0.000(2) -0.006(2) -0.021(3)
C11 0.050(5) 0.028(3) 0.071(5) -0.013(3) 0.010(4) -0.020(3)
C12 0.048(4) 0.082(6) 0.039(4) 0.012(4) -0.020(3) -0.039(5)
C13 0.032(3) 0.035(3) 0.035(3) 0.002(3) -0.006(2) -0.016(3)
C14 0.024(3) 0.029(3) 0.031(3) 0.006(2) -0.006(2) 0.000(2)
C15 0.037(3) 0.027(3) 0.034(3) 0.003(2) -0.006(2) -0.018(3)
C16 0.018(2) 0.020(2) 0.031(3) 0.0023(19) -0.0056(19) -0.008(2)
C17 0.039(4) 0.018(3) 0.032(3) 0.001(2) -0.005(3) -0.016(3)
C18 0.045(4) 0.023(3) 0.039(4) 0.001(2) -0.004(3) -0.020(3)
C19 0.027(3) 0.015(2) 0.058(4) 0.009(2) -0.006(3) -0.007(2)
C20 0.030(3) 0.025(3) 0.038(3) 0.012(2) -0.013(2) -0.014(2)
C21 0.025(3) 0.028(3) 0.032(3) 0.003(2) -0.011(2) -0.009(2)
C22 0.025(2) 0.016(2) 0.031(3) -0.0006(19) -0.005(2) -0.011(2)
C23 0.038(4) 0.031(3) 0.032(3) -0.004(3) 0.001(3) -0.025(3)
C24 0.049(4) 0.032(3) 0.055(4) -0.006(3) 0.007(3) -0.026(3)
C25 0.064(5) 0.044(4) 0.048(4) -0.023(3) 0.007(4) -0.030(4)
C26 0.065(5) 0.056(5) 0.039(4) -0.013(3) 0.004(3) -0.043(4)
C27 0.043(4) 0.037(3) 0.030(3) -0.007(2) -0.002(3) -0.024(3)
C28 0.022(2) 0.025(3) 0.025(3) 0.001(2) -0.0035(19) -0.008(2)
C29 0.026(3) 0.034(3) 0.028(3) 0.002(2) -0.004(2) -0.016(2)
C33 0.024(3) 0.027(3) 0.026(3) -0.002(3) -0.001(2) 0.001(3)
C34 0.018(3) 0.019(2) 0.052(4) -0.004(2) -0.004(2) -0.003(2)
C35 0.055(5) 0.031(3) 0.043(4) 0.000(3) 0.002(3) -0.016(3)
C36 0.048(4) 0.025(3) 0.070(5) 0.003(3) -0.002(4) -0.018(3)
C37 0.045(4) 0.024(3) 0.090(6) -0.007(4) -0.005(4) -0.013(3)
C38 0.044(5) 0.046(5) 0.101(8) -0.032(5) 0.016(5) -0.023(4)
C39 0.036(4) 0.045(4) 0.068(5) -0.020(4) 0.009(3) -0.018(3)
C40 0.023(3) 0.025(3) 0.033(3) 0.001(2) -0.002(2) -0.004(2)
C41 0.029(3) 0.029(3) 0.039(3) 0.002(2) -0.001(2) -0.013(2)
C42 0.030(3) 0.048(4) 0.051(4) 0.003(3) -0.003(3) -0.023(3)
C43 0.022(3) 0.060(5) 0.047(4) 0.007(3) -0.011(3) -0.007(3)
C44 0.032(4) 0.034(3) 0.056(4) 0.010(3) -0.012(3) 0.001(3)
C45 0.027(3) 0.021(3) 0.044(3) 0.005(2) -0.007(2) -0.003(2)
C46 0.020(2) 0.016(2) 0.026(3) 0.0035(18) -0.0082(19) -0.0064(19)
C47 0.017(2) 0.017(2) 0.042(3) 0.003(2) -0.007(2) -0.0065(19)
C48 0.031(3) 0.037(3) 0.041(3) -0.004(3) 0.002(2) -0.021(3)
C49 0.026(3) 0.023(3) 0.049(4) -0.001(2) -0.011(2) -0.015(2)
C50 0.037(3) 0.026(3) 0.045(4) -0.007(2) -0.013(3) -0.018(3)
C51 0.034(3) 0.020(2) 0.034(3) -0.001(2) -0.011(2) -0.009(2)
C52 0.070(6) 0.058(5) 0.032(4) -0.015(3) -0.004(3) -0.033(4)
C53 0.022(2) 0.015(2) 0.029(3) 0.0033(18) -0.0071(19) -0.0085(19)
C54 0.033(3) 0.021(2) 0.019(2) -0.0004(19) -0.004(2) -0.013(2)
C55 0.026(3) 0.029(3) 0.025(3) -0.003(2) 0.002(2) -0.015(2)
C56 0.023(3) 0.023(3) 0.063(5) -0.007(3) -0.009(3) 0.005(2)
C57 0.039(4) 0.048(4) 0.029(3) -0.001(3) 0.006(3) -0.022(3)
C58 0.018(2) 0.027(3) 0.028(3) 0.002(2) -0.003(2) 0.000(2)
C59 0.033(3) 0.022(3) 0.030(3) 0.005(2) -0.003(2) -0.016(2)
C60 0.036(3) 0.024(3) 0.028(3) 0.006(2) -0.011(2) -0.011(3)
C61 0.020(2) 0.017(2) 0.034(3) -0.0023(19) 0.001(2) -0.0092(19)
C62 0.035(3) 0.017(2) 0.046(4) 0.003(2) -0.007(3) -0.014(2)
C63 0.033(3) 0.026(3) 0.053(4) 0.012(3) -0.010(3) -0.017(3)
C64 0.030(3) 0.045(4) 0.050(4) 0.008(3) -0.004(3) -0.024(3)
C65 0.026(3) 0.042(4) 0.048(4) -0.002(3) -0.001(3) -0.018(3)
C66 0.020(2) 0.025(3) 0.041(3) 0.004(2) -0.004(2) -0.014(2)
C67 0.024(3) 0.018(2) 0.037(3) -0.007(2) 0.002(2) -0.011(2)
C68 0.033(3) 0.031(3) 0.064(5) -0.022(3) -0.006(3) -0.007(3)
C69 0.030(4) 0.047(5) 0.083(6) -0.038(4) -0.003(4) -0.004(3)
C70 0.017(3) 0.028(3) 0.086(6) -0.003(3) -0.005(3) 0.003(2)
C71 0.023(3) 0.030(3) 0.068(5) 0.008(3) -0.011(3) -0.004(3)
C72 0.033(3) 0.027(3) 0.040(3) 0.000(2) -0.004(3) -0.010(3)
C73 0.031(3) 0.017(3) 0.029(3) -0.004(2) -0.002(2) -0.012(2)
C74 0.019(2) 0.020(2) 0.026(3) -0.0009(19) -0.0006(18) -0.0098(19)
C75 0.028(3) 0.027(3) 0.031(3) 0.004(2) -0.007(2) -0.016(2)
C79 0.021(2) 0.0113(19) 0.025(2) -0.0002(17) -0.0002(18) -0.0056(18)
C80 0.019(3) 0.025(3) 0.028(3) -0.002(2) -0.001(2) -0.001(2)
C81 0.023(3) 0.020(3) 0.049(4) -0.005(3) -0.007(3) -0.006(2)
C82 0.030(3) 0.018(2) 0.051(4) 0.007(2) -0.010(3) -0.011(2)
C83 0.024(3) 0.028(3) 0.044(3) 0.011(2) 0.000(2) -0.009(2)
C84 0.022(3) 0.028(3) 0.030(3) 0.007(2) 0.001(2) -0.009(2)
C85 0.019(2) 0.016(2) 0.036(3) -0.0028(19) 0.003(2) -0.0077(19)
C86 0.029(3) 0.029(3) 0.040(3) -0.006(2) 0.002(2) -0.010(3)
C87 0.036(4) 0.048(4) 0.041(4) -0.021(3) 0.014(3) -0.015(3)
C88 0.031(4) 0.042(4) 0.069(5) -0.023(4) 0.017(3) -0.009(3)
C89 0.023(3) 0.041(4) 0.074(6) -0.009(4) 0.004(3) -0.002(3)
C90 0.029(4) 0.023(3) 0.042(4) -0.005(3) 0.000(3) -0.005(3)
C91 0.062(7) 0.076(7) 0.088(8) -0.003(6) -0.023(6) -0.017(6)
C92 0.24(3) 0.116(15) 0.137(15) 0.017(12) 0.011(17) -0.095(17)
Cl1 0.0391(8) 0.0254(6) 0.0334(7) 0.0003(5) -0.0036(6) -0.0058(6)
Cl2 0.0503(11) 0.0555(11) 0.0386(9) 0.0077(8) 0.0010(7) -0.0159(9)
Cl3 0.088(3) 0.072(2) 0.171(4) -0.007(2) 0.029(3) -0.0277(19)
Cl4 0.132(4) 0.159(4) 0.114(3) 0.015(3) -0.010(2) -0.102(4)
Cl5 0.079(3) 0.119(4) 0.345(10) -0.023(5) 0.039(5) -0.024(3)
Cl6 0.150(5) 0.157(5) 0.142(4) -0.016(4) 0.017(4) -0.057(4)
N1 0.015(2) 0.020(2) 0.025(2) -0.0005(17) -0.0039(17) -0.0033(18)
N2 0.028(3) 0.017(2) 0.029(2) 0.0057(17) -0.009(2) -0.012(2)
O5 0.101(6) 0.041(3) 0.051(3) 0.023(3) -0.005(3) -0.017(3)
O6 0.094(7) 0.143(9) 0.136(8) -0.061(7) 0.005(6) -0.082(7)
O7 0.060(4) 0.068(4) 0.049(3) 0.007(3) 0.018(3) 0.018(3)
O8 0.067(4) 0.032(2) 0.036(3) 0.003(2) -0.003(2) -0.006(2)
O9 0.157(12) 0.139(10) 0.094(7) -0.030(7) 0.051(7) -0.065(9)
O10 0.057(6) 0.137(10) 0.244(15) 0.114(10) 0.002(8) -0.003(6)
O11 0.31(2) 0.160(13) 0.094(8) -0.032(8) -0.079(11) -0.064(14)
O12 0.106(9) 0.086(7) 0.196(12) 0.058(7) 0.000(8) -0.042(6)
P1 0.0203(7) 0.0168(7) 0.0197(7) -0.0004(5) -0.0052(5) -0.0051(6)
P2 0.0233(7) 0.0185(6) 0.0288(7) 0.0005(5) -0.0039(5) -0.0036(5)
P3 0.0185(6) 0.0137(5) 0.0297(7) -0.0005(5) -0.0023(5) -0.0076(5)
P4 0.0155(6) 0.0164(7) 0.0216(7) -0.0019(5) 0.0007(5) -0.0079(6)

loop_
_atom_type_symbol
_atom_type_description
_atom_type_scat_dispersion_real
_atom_type_scat_dispersion_imag
_atom_type_scat_source
C C 0.0033 0.0016 'International Tables Vol C Tables 4.2.6.8 and 6.1.1.4'
H H 0.0000 0.0000 'International Tables Vol C Tables 4.2.6.8 and 6.1.1.4'
N N 0.0061 0.0033 'International Tables Vol C Tables 4.2.6.8 and 6.1.1.4'
O O 0.0106 0.0060 'International Tables Vol C Tables 4.2.6.8 and 6.1.1.4'
P P 0.1023 0.0942 'International Tables Vol C Tables 4.2.6.8 and 6.1.1.4'
Cl Cl 0.1484 0.1585 'International Tables Vol C Tables 4.2.6.8 and 6.1.1.4'
Pd Pd -0.9988 1.0072 'International Tables Vol C Tables 4.2.6.8 and 6.1.1.4'

loop_
_geom_angle_atom_site_label_1
_geom_angle_atom_site_label_2
_geom_angle_atom_site_label_3
_geom_angle
O3 C76 O4 121.1(9)
O3 C76 C75 130.2(10)
O4 C76 C75 108.7(8)
C76 O4 C77 114.5(8)
O4 C77 C78 109.9(11)
O4 C77 H77A 109.7
C78 C77 H77A 109.7
O4 C77 H77B 109.7
C78 C77 H77B 109.7
H77A C77 H77B 108.2
C77 C78 H78A 109.5
C77 C78 H78B 109.5
H78A C78 H78B 109.5
C77 C78 H78C 109.5
H78A C78 H78C 109.5
H78B C78 H78C 109.5
O3A C76A O4A 126.5(17)
O3A C76A C75 119(2)
O4A C76A C75 114.2(14)
C76A O4A C77A 118.4(15)
O4A C77A C78A 111.3(18)
O4A C77A H77C 109.4
C78A C77A H77C 109.4
O4A C77A H77D 109.4
C78A C77A H77D 109.4
H77C C77A H77D 108.0
C77A C78A H78D 109.5
C77A C78A H78E 109.5
H78D C78A H78E 109.5
C77A C78A H78F 109.5
H78D C78A H78F 109.5
H78E C78A H78F 109.5
O1 C30 O2 122.8(10)
O1 C30 C29 125.1(9)
O2 C30 C29 111.3(8)
C30 O2 C31 117.7(9)
O2 C31 C32 109.5(10)
O2 C31 H31A 109.8
C32 C31 H31A 109.8
O2 C31 H31B 109.8
C32 C31 H31B 109.8
H31A C31 H31B 108.2
C31 C32 H32A 109.5
C31 C32 H32B 109.5
H32A C32 H32B 109.5
C31 C32 H32C 109.5
H32A C32 H32C 109.5
H32B C32 H32C 109.5
O1A C30A O2A 129(3)
O1A C30A C29 122(2)
O2A C30A C29 104.3(17)
C30A O2A C31A 110.0(19)
C32A C31A O2A 107(2)
C32A C31A H31C 110.3
O2A C31A H31C 110.3
C32A C31A H31D 110.3
O2A C31A H31D 110.3
H31C C31A H31D 108.5
C31A C32A H32D 109.5
C31A C32A H32E 109.5
H32D C32A H32E 109.5
C31A C32A H32F 109.5
H32D C32A H32F 109.5
H32E C32A H32F 109.5
C1 Pd1 N1 79.24(19)
C1 Pd1 P1 98.12(14)
N1 Pd1 P1 172.20(14)
C1 Pd1 P2 178.48(14)
N1 Pd1 P2 101.83(13)
P1 Pd1 P2 80.95(6)
C46 Pd2 N2 78.31(19)
C46 Pd2 P4 98.40(15)
N2 Pd2 P4 169.91(15)
C46 Pd2 P3 179.69(17)
N2 Pd2 P3 101.74(13)
P4 Pd2 P3 81.60(5)
C2 C1 C8 119.7(5)
C2 C1 Pd1 130.4(4)
C8 C1 Pd1 109.2(4)
C1 C2 C4 119.0(5)
C1 C2 C3 126.4(5)
C4 C2 C3 114.5(5)
C2 C3 H3A 109.5
C2 C3 H3B 109.5
H3A C3 H3B 109.5
C2 C3 H3C 109.5
H3A C3 H3C 109.5
H3B C3 H3C 109.5
C5 C4 C2 121.8(6)
C5 C4 H4 119.1
C2 C4 H4 119.1
C6 C5 C4 120.6(6)
C6 C5 H5 119.7
C4 C5 H5 119.7
C5 C6 C8 119.0(6)
C5 C6 C7 119.0(6)
C8 C6 C7 121.7(6)
C6 C7 H7A 109.5
C6 C7 H7B 109.5
H7A C7 H7B 109.5
C6 C7 H7C 109.5
H7A C7 H7C 109.5
H7B C7 H7C 109.5
C6 C8 C1 119.7(5)
C6 C8 C9 122.0(5)
C1 C8 C9 118.0(5)
C8 C9 N1 103.5(4)
C8 C9 C10 116.1(5)
N1 C9 C10 117.6(5)
C8 C9 H9 106.3
N1 C9 H9 106.3
C10 C9 H9 106.3
C11 C10 C12 105.6(7)
C11 C10 C13 106.7(6)
C12 C10 C13 108.9(6)
C11 C10 C9 108.6(5)
C12 C10 C9 111.5(5)
C13 C10 C9 115.1(5)
C10 C11 H11A 109.5
C10 C11 H11B 109.5
H11A C11 H11B 109.5
C10 C11 H11C 109.5
H11A C11 H11C 109.5
H11B C11 H11C 109.5
C10 C12 H12A 109.5
C10 C12 H12B 109.5
H12A C12 H12B 109.5
C10 C12 H12C 109.5
H12A C12 H12C 109.5
H12B C12 H12C 109.5
C10 C13 H13A 109.5
C10 C13 H13B 109.5
H13A C13 H13B 109.5
C10 C13 H13C 109.5
H13A C13 H13C 109.5
H13B C13 H13C 109.5
N1 C14 H14A 109.5
N1 C14 H14B 109.5
H14A C14 H14B 109.5
N1 C14 H14C 109.5
H14A C14 H14C 109.5
H14B C14 H14C 109.5
N1 C15 H15A 109.5
N1 C15 H15B 109.5
H15A C15 H15B 109.5
N1 C15 H15C 109.5
H15A C15 H15C 109.5
H15B C15 H15C 109.5
C17 C16 C21 119.4(5)
C17 C16 P1 118.6(5)
C21 C16 P1 121.9(4)
C16 C17 C18 120.2(6)
C16 C17 H17 119.9
C18 C17 H17 119.9
C19 C18 C17 119.5(6)
C19 C18 H18 120.2
C17 C18 H18 120.2
C18 C19 C20 120.4(5)
C18 C19 H19 119.8
C20 C19 H19 119.8
C21 C20 C19 119.6(6)
C21 C20 H20 120.2
C19 C20 H20 120.2
C20 C21 C16 120.9(6)
C20 C21 H21 119.6
C16 C21 H21 119.6
C27 C22 C23 118.4(5)
C27 C22 P1 123.3(4)
C23 C22 P1 118.3(5)
C24 C23 C22 120.8(7)
C24 C23 H23 119.6
C22 C23 H23 119.6
C23 C24 C25 120.5(7)
C23 C24 H24 119.7
C25 C24 H24 119.7
C26 C25 C24 120.4(7)
C26 C25 H25 119.8
C24 C25 H25 119.8
C25 C26 C27 119.2(7)
C25 C26 H26 120.4
C27 C26 H26 120.4
C22 C27 C26 120.6(6)
C22 C27 H27 119.7
C26 C27 H27 119.7
C29 C28 C33 112.8(5)
C29 C28 P1 117.5(4)
C33 C28 P1 107.5(4)
C29 C28 H28 106.1
C33 C28 H28 106.1
P1 C28 H28 106.1
C30A C29 C30 9.9(14)
C30A C29 C28 105.1(11)
C30 C29 C28 115.0(6)
C30A C29 H29C 110.7
C30 C29 H29C 105.2
C28 C29 H29C 110.7
C30A C29 H29D 110.7
C30 C29 H29D 106.1
C28 C29 H29D 110.7
H29C C29 H29D 108.8
C30A C29 H29A 111.5
C30 C29 H29A 107.2
C28 C29 H29A 108.0
H29C C29 H29A 110.7
H29D C29 H29A 2.8
C30A C29 H29B 116.6
C30 C29 H29B 110.9
C28 C29 H29B 108.1
H29C C29 H29B 5.8
H29D C29 H29B 105.6
H29A C29 H29B 107.3
C28 C33 P2 110.0(4)
C28 C33 H33A 109.7
P2 C33 H33A 109.7
C28 C33 H33B 109.7
P2 C33 H33B 109.7
H33A C33 H33B 108.2
C35 C34 C39 119.1(6)
C35 C34 P2 119.1(5)
C39 C34 P2 121.8(5)
C34 C35 C36 121.8(7)
C34 C35 H35 119.1
C36 C35 H35 119.1
C37 C36 C35 118.2(7)
C37 C36 H36 120.9
C35 C36 H36 120.9
C38 C37 C36 120.8(7)
C38 C37 H37 119.6
C36 C37 H37 119.6
C37 C38 C39 121.3(9)
C37 C38 H38 119.4
C39 C38 H38 119.4
C38 C39 C34 118.8(8)
C38 C39 H39 120.6
C34 C39 H39 120.6
C41 C40 C45 120.0(6)
C41 C40 P2 120.0(5)
C45 C40 P2 119.9(5)
C40 C41 C42 120.6(6)
C40 C41 H41 119.7
C42 C41 H41 119.7
C43 C42 C41 119.8(7)
C43 C42 H42 120.1
C41 C42 H42 120.1
C42 C43 C44 119.9(7)
C42 C43 H43 120.0
C44 C43 H43 120.0
C45 C44 C43 119.7(7)
C45 C44 H44 120.1
C43 C44 H44 120.1
C44 C45 C40 120.0(6)
C44 C45 H45 120.0
C40 C45 H45 120.0
C47 C46 C53 119.4(5)
C47 C46 Pd2 128.6(4)
C53 C46 Pd2 110.7(4)
C49 C47 C46 118.2(6)
C49 C47 C48 116.6(5)
C46 C47 C48 125.2(5)
C47 C48 H48A 109.5
C47 C48 H48B 109.5
H48A C48 H48B 109.5
C47 C48 H48C 109.5
H48A C48 H48C 109.5
H48B C48 H48C 109.5
C50 C49 C47 121.5(6)
C50 C49 H49 119.3
C47 C49 H49 119.3
C49 C50 C51 121.8(5)
C49 C50 H50 119.1
C51 C50 H50 119.1
C50 C51 C53 118.2(6)
C50 C51 C52 119.1(6)
C53 C51 C52 122.6(6)
C51 C52 H52A 109.5
C51 C52 H52B 109.5
H52A C52 H52B 109.5
C51 C52 H52C 109.5
H52A C52 H52C 109.5
H52B C52 H52C 109.5
C51 C53 C46 120.7(5)
C51 C53 C54 122.3(5)
C46 C53 C54 116.3(4)
N2 C54 C53 103.7(5)
N2 C54 C55 117.5(4)
C53 C54 C55 115.9(4)
N2 C54 H54 106.3
C53 C54 H54 106.3
C55 C54 H54 106.3
C57 C55 C58 108.0(5)
C57 C55 C56 106.9(5)
C58 C55 C56 106.4(5)
C57 C55 C54 112.4(5)
C58 C55 C54 115.4(5)
C56 C55 C54 107.3(5)
C55 C56 H56A 109.5
C55 C56 H56B 109.5
H56A C56 H56B 109.5
C55 C56 H56C 109.5
H56A C56 H56C 109.5
H56B C56 H56C 109.5
C55 C57 H57A 109.5
C55 C57 H57B 109.5
H57A C57 H57B 109.5
C55 C57 H57C 109.5
H57A C57 H57C 109.5
H57B C57 H57C 109.5
C55 C58 H58A 109.5
C55 C58 H58B 109.5
H58A C58 H58B 109.5
C55 C58 H58C 109.5
H58A C58 H58C 109.5
H58B C58 H58C 109.5
N2 C59 H59A 109.5
N2 C59 H59B 109.5
H59A C59 H59B 109.5
N2 C59 H59C 109.5
H59A C59 H59C 109.5
H59B C59 H59C 109.5
N2 C60 H60A 109.5
N2 C60 H60B 109.5
H60A C60 H60B 109.5
N2 C60 H60C 109.5
H60A C60 H60C 109.5
H60B C60 H60C 109.5
C62 C61 C66 120.0(5)
C62 C61 P3 120.5(4)
C66 C61 P3 119.1(4)
C63 C62 C61 119.2(6)
C63 C62 H62 120.4
C61 C62 H62 120.4
C64 C63 C62 121.8(6)
C64 C63 H63 119.1
C62 C63 H63 119.1
C63 C64 C65 118.8(6)
C63 C64 H64 120.6
C65 C64 H64 120.6
C64 C65 C66 122.2(6)
C64 C65 H65 118.9
C66 C65 H65 118.9
C65 C66 C61 117.9(6)
C65 C66 H66 121.1
C61 C66 H66 121.1
C72 C67 C68 118.8(6)
C72 C67 P3 119.0(5)
C68 C67 P3 122.2(5)
C67 C68 C69 118.5(7)
C67 C68 H68 120.7
C69 C68 H68 120.7
C70 C69 C68 121.3(8)
C70 C69 H69 119.3
C68 C69 H69 119.3
C69 C70 C71 120.2(7)
C69 C70 H70 119.9
C71 C70 H70 119.9
C70 C71 C72 121.3(7)
C70 C71 H71 119.4
C72 C71 H71 119.4
C71 C72 C67 119.9(7)
C71 C72 H72 120.0
C67 C72 H72 120.0
C74 C73 P3 110.7(4)
C74 C73 H73A 109.5
P3 C73 H73A 109.5
C74 C73 H73B 109.5
P3 C73 H73B 109.5
H73A C73 H73B 108.1
C75 C74 C73 112.5(5)
C75 C74 P4 118.3(4)
C73 C74 P4 105.4(4)
C75 C74 H74 106.6
C73 C74 H74 106.6
P4 C74 H74 106.6
C76 C75 C76A 11.1(10)
C76 C75 C74 106.1(6)
C76A C75 C74 117.2(9)
C76 C75 H75C 113.5
C76A C75 H75C 108.0
C74 C75 H75C 108.0
C76 C75 H75D 113.7
C76A C75 H75D 108.0
C74 C75 H75D 108.0
H75C C75 H75D 107.2
C76 C75 H75A 111.9
C76A C75 H75A 106.1
C74 C75 H75A 110.0
H75C C75 H75A 2.2
H75D C75 H75A 107.0
C76 C75 H75B 110.0
C76A C75 H75B 104.2
C74 C75 H75B 110.3
H75C C75 H75B 108.8
H75D C75 H75B 3.8
H75A C75 H75B 108.5
C84 C79 C80 118.2(5)
C84 C79 P4 121.9(4)
C80 C79 P4 119.8(4)
C81 C80 C79 120.4(6)
C81 C80 H80 119.8
C79 C80 H80 119.8
C82 C81 C80 120.9(6)
C82 C81 H81 119.6
C80 C81 H81 119.6
C81 C82 C83 119.8(5)
C81 C82 H82 120.1
C83 C82 H82 120.1
C84 C83 C82 120.3(6)
C84 C83 H83 119.8
C82 C83 H83 119.8
C83 C84 C79 120.3(6)
C83 C84 H84 119.8
C79 C84 H84 119.8
C90 C85 C86 118.2(6)
C90 C85 P4 118.0(5)
C86 C85 P4 123.4(5)
C85 C86 C87 120.3(7)
C85 C86 H86 119.8
C87 C86 H86 119.8
C88 C87 C86 120.3(7)
C88 C87 H87 119.8
C86 C87 H87 119.8
C87 C88 C89 120.0(7)
C87 C88 H88 120.0
C89 C88 H88 120.0
C88 C89 C90 120.1(8)
C88 C89 H89 119.9
C90 C89 H89 119.9
C85 C90 C89 120.7(7)
C85 C90 H90 119.6
C89 C90 H90 119.6
Cl4 C91 Cl3 115.5(7)
Cl4 C91 H91A 108.4
Cl3 C91 H91A 108.4
Cl4 C91 H91B 108.4
Cl3 C91 H91B 108.4
H91A C91 H91B 107.5
Cl5 C92 Cl6 112.8(12)
Cl5 C92 H92A 109.0
Cl6 C92 H92A 109.0
Cl5 C92 H92B 109.0
Cl6 C92 H92B 109.0
H92A C92 H92B 107.8
O6 Cl1 O7 106.6(6)
O6 Cl1 O8 108.6(6)
O7 Cl1 O8 111.2(4)
O6 Cl1 O5 109.6(7)
O7 Cl1 O5 112.2(4)
O8 Cl1 O5 108.5(4)
O11 Cl2 O9 117.3(12)
O11 Cl2 O10 108.2(11)
O9 Cl2 O10 106.1(9)
O11 Cl2 O12 106.7(10)
O9 Cl2 O12 106.7(8)
O10 Cl2 O12 111.9(8)
C15 N1 C14 106.2(5)
C15 N1 C9 107.2(5)
C14 N1 C9 111.0(5)
C15 N1 Pd1 110.9(4)
C14 N1 Pd1 119.1(4)
C9 N1 Pd1 101.9(3)
C59 N2 C60 104.6(5)
C59 N2 C54 112.0(5)
C60 N2 C54 108.8(5)
C59 N2 Pd2 118.6(4)
C60 N2 Pd2 110.2(4)
C54 N2 Pd2 102.4(3)
C22 P1 C16 109.3(3)
C22 P1 C28 105.4(3)
C16 P1 C28 102.8(3)
C22 P1 Pd1 113.47(19)
C16 P1 Pd1 121.95(19)
C28 P1 Pd1 101.68(18)
C34 P2 C40 105.1(3)
C34 P2 C33 107.2(3)
C40 P2 C33 101.9(3)
C34 P2 Pd1 112.8(2)
C40 P2 Pd1 121.3(2)
C33 P2 Pd1 107.2(2)
C67 P3 C61 105.5(3)
C67 P3 C73 106.5(3)
C61 P3 C73 103.6(3)
C67 P3 Pd2 113.62(19)
C61 P3 Pd2 120.70(18)
C73 P3 Pd2 105.7(2)
C85 P4 C79 108.9(2)
C85 P4 C74 105.4(3)
C79 P4 C74 103.3(2)
C85 P4 Pd2 114.9(2)
C79 P4 Pd2 121.33(18)
C74 P4 Pd2 100.73(17)

loop_
_geom_bond_atom_site_label_1
_geom_bond_atom_site_label_2
_geom_bond_distance
O3 C76 1.174(11)
C76 O4 1.351(11)
C76 C75 1.508(9)
O4 C77 1.445(12)
C77 C78 1.492(14)
C77 H77A 0.9900
C77 H77B 0.9900
C78 H78A 0.9800
C78 H78B 0.9800
C78 H78C 0.9800
O3A C76A 1.167(16)
C76A O4A 1.338(16)
C76A C75 1.508(10)
O4A C77A 1.453(17)
C77A C78A 1.48(2)
C77A H77C 0.9900
C77A H77D 0.9900
C78A H78D 0.9800
C78A H78E 0.9800
C78A H78F 0.9800
O1 C30 1.205(10)
C30 O2 1.329(14)
C30 C29 1.526(10)
O2 C31 1.492(12)
C31 C32 1.514(14)
C31 H31A 0.9900
C31 H31B 0.9900
C32 H32A 0.9800
C32 H32B 0.9800
C32 H32C 0.9800
O1A C30A 1.202(18)
C30A O2A 1.33(2)
C30A C29 1.511(16)
O2A C31A 1.52(2)
C31A C32A 1.50(2)
C31A H31C 0.9900
C31A H31D 0.9900
C32A H32D 0.9800
C32A H32E 0.9800
C32A H32F 0.9800
Pd1 C1 2.100(5)
Pd1 N1 2.148(5)
Pd1 P1 2.2616(16)
Pd1 P2 2.4149(15)
Pd2 C46 2.083(5)
Pd2 N2 2.148(5)
Pd2 P4 2.2657(16)
Pd2 P3 2.4166(13)
C1 C2 1.376(7)
C1 C8 1.425(7)
C2 C4 1.387(8)
C2 C3 1.523(8)
C3 H3A 0.9800
C3 H3B 0.9800
C3 H3C 0.9800
C4 C5 1.380(10)
C4 H4 0.9500
C5 C6 1.364(9)
C5 H5 0.9500
C6 C8 1.413(8)
C6 C7 1.522(9)
C7 H7A 0.9800
C7 H7B 0.9800
C7 H7C 0.9800
C8 C9 1.501(8)
C9 N1 1.551(7)
C9 C10 1.580(8)
C9 H9 1.0000
C10 C11 1.511(10)
C10 C12 1.520(9)
C10 C13 1.531(9)
C11 H11A 0.9800
C11 H11B 0.9800
C11 H11C 0.9800
C12 H12A 0.9800
C12 H12B 0.9800
C12 H12C 0.9800
C13 H13A 0.9800
C13 H13B 0.9800
C13 H13C 0.9800
C14 N1 1.492(8)
C14 H14A 0.9800
C14 H14B 0.9800
C14 H14C 0.9800
C15 N1 1.470(8)
C15 H15A 0.9800
C15 H15B 0.9800
C15 H15C 0.9800
C16 C17 1.368(9)
C16 C21 1.394(8)
C16 P1 1.819(6)
C17 C18 1.407(10)
C17 H17 0.9500
C18 C19 1.373(10)
C18 H18 0.9500
C19 C20 1.387(9)
C19 H19 0.9500
C20 C21 1.373(8)
C20 H20 0.9500
C21 H21 0.9500
C22 C27 1.383(8)
C22 C23 1.396(8)
C22 P1 1.818(5)
C23 C24 1.359(10)
C23 H23 0.9500
C24 C25 1.375(11)
C24 H24 0.9500
C25 C26 1.371(11)
C25 H25 0.9500
C26 C27 1.399(9)
C26 H26 0.9500
C27 H27 0.9500
C28 C29 1.526(8)
C28 C33 1.537(9)
C28 P1 1.875(6)
C28 H28 1.0000
C29 H29C 0.9900
C29 H29D 0.9900
C29 H29A 0.9900
C29 H29B 0.9900
C33 P2 1.845(7)
C33 H33A 0.9900
C33 H33B 0.9900
C34 C35 1.363(10)
C34 C39 1.395(10)
C34 P2 1.820(6)
C35 C36 1.398(10)
C35 H35 0.9500
C36 C37 1.377(12)
C36 H36 0.9500
C37 C38 1.351(14)
C37 H37 0.9500
C38 C39 1.394(11)
C38 H38 0.9500
C39 H39 0.9500
C40 C41 1.385(9)
C40 C45 1.400(8)
C40 P2 1.828(6)
C41 C42 1.397(10)
C41 H41 0.9500
C42 C43 1.380(11)
C42 H42 0.9500
C43 C44 1.422(12)
C43 H43 0.9500
C44 C45 1.384(10)
C44 H44 0.9500
C45 H45 0.9500
C46 C47 1.407(8)
C46 C53 1.415(8)
C47 C49 1.397(8)
C47 C48 1.494(9)
C48 H48A 0.9800
C48 H48B 0.9800
C48 H48C 0.9800
C49 C50 1.363(10)
C49 H49 0.9500
C50 C51 1.382(9)
C50 H50 0.9500
C51 C53 1.399(8)
C51 C52 1.525(10)
C52 H52A 0.9800
C52 H52B 0.9800
C52 H52C 0.9800
C53 C54 1.519(7)
C54 N2 1.519(7)
C54 C55 1.594(8)
C54 H54 1.0000
C55 C57 1.531(8)
C55 C58 1.532(8)
C55 C56 1.541(9)
C56 H56A 0.9800
C56 H56B 0.9800
C56 H56C 0.9800
C57 H57A 0.9800
C57 H57B 0.9800
C57 H57C 0.9800
C58 H58A 0.9800
C58 H58B 0.9800
C58 H58C 0.9800
C59 N2 1.476(7)
C59 H59A 0.9800
C59 H59B 0.9800
C59 H59C 0.9800
C60 N2 1.479(8)
C60 H60A 0.9800
C60 H60B 0.9800
C60 H60C 0.9800
C61 C62 1.399(8)
C61 C66 1.408(8)
C61 P3 1.833(5)
C62 C63 1.392(9)
C62 H62 0.9500
C63 C64 1.368(10)
C63 H63 0.9500
C64 C65 1.374(10)
C64 H64 0.9500
C65 C66 1.404(9)
C65 H65 0.9500
C66 H66 0.9500
C67 C72 1.393(9)
C67 C68 1.405(9)
C67 P3 1.812(6)
C68 C69 1.416(11)
C68 H68 0.9500
C69 C70 1.334(12)
C69 H69 0.9500
C70 C71 1.365(12)
C70 H70 0.9500
C71 C72 1.378(9)
C71 H71 0.9500
C72 H72 0.9500
C73 C74 1.526(8)
C73 P3 1.834(7)
C73 H73A 0.9900
C73 H73B 0.9900
C74 C75 1.521(8)
C74 P4 1.869(5)
C74 H74 1.0000
C75 H75C 0.9900
C75 H75D 0.9900
C75 H75A 0.9900
C75 H75B 0.9900
C79 C84 1.406(7)
C79 C80 1.407(8)
C79 P4 1.826(5)
C80 C81 1.389(10)
C80 H80 0.9500
C81 C82 1.363(10)
C81 H81 0.9500
C82 C83 1.398(10)
C82 H82 0.9500
C83 C84 1.385(8)
C83 H83 0.9500
C84 H84 0.9500
C85 C90 1.364(10)
C85 C86 1.394(9)
C85 P4 1.821(5)
C86 C87 1.396(9)
C86 H86 0.9500
C87 C88 1.358(12)
C87 H87 0.9500
C88 C89 1.358(13)
C88 H88 0.9500
C89 C90 1.406(10)
C89 H89 0.9500
C90 H90 0.9500
C91 Cl4 1.632(13)
C91 Cl3 1.745(13)
C91 H91A 0.9900
C91 H91B 0.9900
C92 Cl5 1.667(19)
C92 Cl6 1.72(2)
C92 H92A 0.9900
C92 H92B 0.9900
Cl1 O6 1.393(8)
Cl1 O7 1.412(6)
Cl1 O8 1.417(5)
Cl1 O5 1.425(6)
Cl2 O11 1.298(12)
Cl2 O9 1.321(10)
Cl2 O10 1.389(10)
Cl2 O12 1.448(10)
